data_7251122
loop_
_publ_author_name
'Brown, Corey L.'
'Elliott, Scarlett H.'
'Woodfine, Sian E.'
'Hawes, Chris S.'

_publ_section_title
;
 Structural chemistry and environment-dependent fluorescence of a
 tetratopic pyrrolo[3,2-b]pyrrole ligand
;
_journal_issue 45
_journal_name_full CrystEngComm
_journal_page_first 7358
_journal_page_last 7366
_journal_paper_doi 10.1039/D5CE00926J
_journal_volume 27
_journal_year 2025
_chemical_formula_moiety 'C36 H28 N2 O11 Sr2, 1.75(C H4 O), H2 O'
_chemical_formula_sum 'C37.75 H37 N2 O13.75 Sr2'
_chemical_formula_weight 913.93
_space_group_crystal_system triclinic
_space_group_IT_number 2
_space_group_name_Hall '-P 1'
_space_group_name_H-M_alt 'P -1'
_atom_sites_solution_hydrogens mixed
_atom_sites_solution_primary dual
_audit_creation_date 2025-09-07
_audit_creation_method
;
Olex2 1.3
(compiled 2020.11.12 svn.r5f609507 for OlexSys, GUI svn.r6408)
;
_audit_update_record
;
2025-09-14 deposited with the CCDC.	2025-10-27 downloaded from the CCDC.
;
_cell_angle_alpha 72.2970(10)
_cell_angle_beta 81.9980(10)
_cell_angle_gamma 82.6190(10)
_cell_formula_units_Z 2
_cell_length_a 12.1771(5)
_cell_length_b 13.2036(6)
_cell_length_c 14.7842(6)
_cell_measurement_reflns_used 7457
_cell_measurement_temperature 150.0
_cell_measurement_theta_max 18.11
_cell_measurement_theta_min 3.21
_cell_volume 2233.05(16)
_computing_cell_refinement 'SAINT V8.40B (?, 2016)'
_computing_data_reduction 'SAINT V8.40B (?, 2016)'
_computing_molecular_graphics 'Olex2 1.3 (Dolomanov et al., 2009)'
_computing_publication_material 'Olex2 1.3 (Dolomanov et al., 2009)'
_computing_structure_refinement 'SHELXL 2014/7 (Sheldrick, 2015)'
_computing_structure_solution 'SHELXT 2014/5 (Sheldrick, 2014)'
_diffrn_ambient_temperature 150.0
_diffrn_measured_fraction_theta_full 0.999
_diffrn_measured_fraction_theta_max 0.999
_diffrn_measurement_device_type 'Bruker APEX-II CCD'
_diffrn_measurement_method '\f and \w scans'
_diffrn_radiation_type MoK\a
_diffrn_radiation_wavelength 0.71073
_diffrn_reflns_av_R_equivalents 0.1054
_diffrn_reflns_av_unetI/netI 0.0951
_diffrn_reflns_Laue_measured_fraction_full 0.999
_diffrn_reflns_Laue_measured_fraction_max 0.999
_diffrn_reflns_limit_h_max 15
_diffrn_reflns_limit_h_min -15
_diffrn_reflns_limit_k_max 16
_diffrn_reflns_limit_k_min -16
_diffrn_reflns_limit_l_max 18
_diffrn_reflns_limit_l_min -18
_diffrn_reflns_number 43514
_diffrn_reflns_point_group_measured_fraction_full 0.999
_diffrn_reflns_point_group_measured_fraction_max 0.999
_diffrn_reflns_theta_full 25.242
_diffrn_reflns_theta_max 26.499
_diffrn_reflns_theta_min 2.287
_diffrn_source_current 20.0
_diffrn_source_power 1.0
_diffrn_source_voltage 50.0
_diffrn_standards_number 0
_exptl_absorpt_coefficient_mu 2.449
_exptl_absorpt_correction_T_max 0.7457
_exptl_absorpt_correction_T_min 0.6510
_exptl_absorpt_correction_type multi-scan
_exptl_absorpt_process_details
;
SADABS-2016/2 (Bruker,2016/2) was used for absorption correction.
wR2(int) was 0.0725 before and 0.0625 after correction.
The Ratio of minimum to maximum transmission is 0.8730.
The \l/2 correction factor is Not present.
;
_exptl_crystal_colour yellow
_exptl_crystal_colour_primary yellow
_exptl_crystal_density_diffrn 1.359
_exptl_crystal_description block
_exptl_crystal_F_000 927
_exptl_crystal_size_max 0.19
_exptl_crystal_size_mid 0.08
_exptl_crystal_size_min 0.05
_refine_diff_density_max 1.804
_refine_diff_density_min -0.761
_refine_diff_density_rms 0.122
_refine_ls_extinction_method none
_refine_ls_goodness_of_fit_ref 1.040
_refine_ls_hydrogen_treatment constr
_refine_ls_matrix_type full
_refine_ls_number_parameters 515
_refine_ls_number_reflns 9247
_refine_ls_number_restraints 4
_refine_ls_restrained_S_all 1.040
_refine_ls_R_factor_all 0.0990
_refine_ls_R_factor_gt 0.0570
_refine_ls_shift/su_max 0.001
_refine_ls_shift/su_mean 0.000
_refine_ls_structure_factor_coef Fsqd
_refine_ls_weighting_details 'w=1/[\s^2^(Fo^2^)+(0.0845P)^2^] where P=(Fo^2^+2Fc^2^)/3'
_refine_ls_weighting_scheme calc
_refine_ls_wR_factor_gt 0.1406
_refine_ls_wR_factor_ref 0.1576
_reflns_Friedel_coverage 0.000
_reflns_number_gt 6078
_reflns_number_total 9247
_reflns_threshold_expression 'I > 2\s(I)'
_cod_data_source_file d5ce00926j2.cif
_cod_data_source_block Sr2L1-MeOH
_cod_depositor_comments 'Adding full bibliography for 7251119--7251122.cif.'
_cod_database_code 7251122
_shelx_shelxl_version_number 2014/7
_shelx_space_group_comment
;
The symmetry employed for this shelxl refinement is uniquely defined
by the following loop, which should always be used as a source of
symmetry information in preference to the above space-group names.
They are only intended as comments.
;
_shelx_estimated_absorpt_t_max 0.887
_shelx_estimated_absorpt_t_min 0.653
_olex2_refinement_description
;
1. Fixed Uiso
 At 1.2 times of:
  All C(H) groups, All C(H,H) groups
 At 1.5 times of:
  All C(H,H,H) groups, All O(H) groups, All O(H,H) groups
2. Restrained distances
 H14-O3_$1
 1.958 with sigma of 0.01
 H12A-O13_$2
 2.14 with sigma of 0.02
 O4-H12B
 1.96 with sigma of 0.02
 O13-C37
 1.47 with sigma of 0.01
3. Others
 Fixed Sof: O13(0.75) H13A(0.75) C37(0.75) H37A(0.75) H37B(0.75) H37C(0.75)
4.a Free rotating group:
 O12(H12A,H12B)
4.b Rotating group:
 O9(H9A,H9B), O11(H11A,H11B), O10(H10A,H10B)
4.c Secondary CH2 refined with riding coordinates:
 C20(H20A,H20B), C17(H17A,H17B)
4.d Aromatic/amide H refined with riding coordinates:
 C3(H3), C4(H4), C7(H7), C6(H6), C22(H22), C9(H9), C23(H23), C32(H32),
 C13(H13), C35(H35), C31(H31), C16(H16), C34(H34), C28(H28), C26(H26), C25(H25),
  C12(H12), C15(H15)
4.e Idealised Me refined as rotating group:
 C38(H38A,H38B,H38C), C37(H37A,H37B,H37C)
4.f Idealised tetrahedral OH refined as rotating group:
 O14(H14), O13(H13A)
;
_smtbx_masks_special_details
;
A solvent mask was calculated and 137 electrons were 
found in a volume of 397\%A^3^ in 1 void per unit cell. 
This is consistent with the presence of 
3.5[CH3OH] per Formula Unit 
which account for 126 electrons 
per unit cell. This material is a solvent-exchanged 
species which rapidly loses solvent when removed from 
the exchange media; it is not possible to quantify the 
total solvation in the fresh material
;
_smtbx_masks_void_probe_radius 1.2
_smtbx_masks_void_truncation_radius 1.2
_olex2_submission_special_instructions 'No special instructions were received'

loop_
_space_group_symop_operation_xyz
'x, y, z'
'-x, -y, -z'

loop_
_atom_site_label
_atom_site_type_symbol
_atom_site_fract_x
_atom_site_fract_y
_atom_site_fract_z
_atom_site_U_iso_or_equiv
_atom_site_adp_type
_atom_site_occupancy
_atom_site_site_symmetry_order
_atom_site_calc_flag
_atom_site_refinement_flags_posn
_atom_site_refinement_flags_adp
_atom_site_refinement_flags_occupancy
_atom_site_disorder_assembly
_atom_site_disorder_group
Sr2 Sr 1.12667(4) 0.93104(4) -0.07808(3) 0.01896(15) Uani 1 1 d . . . . .
Sr1 Sr 0.61167(4) 0.92714(4) 0.09930(3) 0.01666(14) Uani 1 1 d . . . . .
O9 O 0.5829(4) 0.8202(4) 0.2744(3) 0.0425(12) Uani 1 1 d . . . . .
H9A H 0.6271 0.8394 0.3067 0.064 Uiso 1 1 d R U . . .
H9B H 0.6046 0.7531 0.2805 0.064 Uiso 1 1 d R U . . .
O3 O 0.1002(4) 1.0180(4) 0.7419(3) 0.0504(13) Uani 1 1 d . . . . .
O4 O 0.0158(4) 0.8746(4) 0.8081(3) 0.0512(13) Uani 1 1 d D . . . .
O11 O 1.1870(6) 0.7317(5) -0.0164(5) 0.113(3) Uani 1 1 d . . . . .
H11A H 1.2467 0.6944 0.0326 0.169 Uiso 1 1 d R U . . .
H11B H 1.1589 0.6672 -0.0332 0.169 Uiso 1 1 d R U . . .
O1 O 0.4250(3) 0.9077(3) 0.0656(2) 0.0230(8) Uani 1 1 d . . . . .
O6 O 0.9734(3) 0.8866(3) 0.0543(3) 0.0259(9) Uani 1 1 d . . . . .
O5 O 0.8067(3) 0.8679(3) 0.1354(2) 0.0216(8) Uani 1 1 d . . . . .
O2 O 0.2520(3) 0.9611(3) 0.0317(2) 0.0239(9) Uani 1 1 d . . . . .
O8 O 0.6793(3) 0.0761(3) 0.1593(3) 0.0264(9) Uani 1 1 d . . . . .
O7 O 0.4975(3) 0.0778(3) 0.1643(3) 0.0271(9) Uani 1 1 d . . . . .
O10 O 0.6421(3) 0.8204(3) -0.0234(3) 0.0344(10) Uani 1 1 d . . . . .
H10A H 0.7097 0.8257 -0.0530 0.052 Uiso 1 1 d R U . . .
H10B H 0.5986 0.8501 -0.0688 0.052 Uiso 1 1 d R U . . .
N1 N 0.0331(4) 0.6289(3) 0.4794(3) 0.0212(10) Uani 1 1 d . . . . .
N2 N 0.5879(4) 0.4870(3) 0.4005(3) 0.0217(10) Uani 1 1 d . . . . .
C2 C 0.2760(4) 0.8314(4) 0.1773(3) 0.0209(12) Uani 1 1 d . . . . .
C19 C 0.8974(4) 0.8288(4) 0.1031(3) 0.0207(12) Uani 1 1 d . . . . .
C3 C 0.3365(4) 0.7384(5) 0.2270(4) 0.0248(12) Uani 1 1 d . . . . .
H3 H 0.4127 0.7241 0.2062 0.030 Uiso 1 1 calc R U . . .
C1 C 0.3208(4) 0.9053(4) 0.0861(3) 0.0204(12) Uani 1 1 d . . . . .
C4 C 0.2859(5) 0.6671(5) 0.3061(4) 0.0258(13) Uani 1 1 d . . . . .
H4 H 0.3277 0.6039 0.3387 0.031 Uiso 1 1 calc R U . . .
C24 C 0.6723(4) 0.5371(4) 0.3304(3) 0.0188(11) Uani 1 1 d . . . . .
C7 C 0.1655(4) 0.8535(5) 0.2120(3) 0.0212(12) Uani 1 1 d . . . . .
H7 H 0.1240 0.9172 0.1799 0.025 Uiso 1 1 calc R U . . .
C6 C 0.1155(4) 0.7824(4) 0.2935(4) 0.0227(12) Uani 1 1 d . . . . .
H6 H 0.0414 0.7992 0.3180 0.027 Uiso 1 1 calc R U . . .
C5 C 0.1747(4) 0.6868(4) 0.3388(3) 0.0200(11) Uani 1 1 d . . . . .
C21 C 0.8339(5) 0.6470(4) 0.1963(4) 0.0251(13) Uani 1 1 d . . . . .
C8 C 0.1156(4) 0.6051(4) 0.4107(3) 0.0201(12) Uani 1 1 d . . . . .
C22 C 0.7390(5) 0.6248(5) 0.1671(4) 0.0274(13) Uani 1 1 d . . . . .
H22 H 0.7288 0.6471 0.1012 0.033 Uiso 1 1 calc R U . . .
C29 C 0.5160(4) 0.4137(4) 0.3983(4) 0.0212(12) Uani 1 1 d . . . . .
C9 C 0.1101(4) 0.5026(4) 0.4095(3) 0.0211(12) Uani 1 1 d . . . . .
H9 H 0.1559 0.4665 0.3694 0.025 Uiso 1 1 calc R U . . .
C11 C 0.0218(4) 0.7166(4) 0.5190(3) 0.0216(12) Uani 1 1 d . . . . .
C23 C 0.6570(5) 0.5694(5) 0.2344(4) 0.0288(13) Uani 1 1 d . . . . .
H23 H 0.5919 0.5543 0.2140 0.035 Uiso 1 1 calc R U . . .
C20 C 0.9197(5) 0.7084(5) 0.1238(4) 0.0332(14) Uani 1 1 d . . . . .
H20A H 0.9218 0.6899 0.0635 0.040 Uiso 1 1 calc R U . . .
H20B H 0.9938 0.6859 0.1472 0.040 Uiso 1 1 calc R U . . .
C27 C 0.5478(4) 0.5246(4) 0.4783(4) 0.0218(12) Uani 1 1 d . . . . .
C36 C 0.5823(5) 0.1127(4) 0.1812(4) 0.0228(12) Uani 1 1 d . . . . .
C10 C 0.0235(4) 0.4614(4) 0.4793(3) 0.0201(11) Uani 1 1 d . . . . .
C32 C 0.4610(5) 0.2385(5) 0.2570(4) 0.0321(15) Uani 1 1 d . . . . .
H32 H 0.3979 0.2157 0.2400 0.038 Uiso 1 1 calc R U . . .
C13 C 0.1029(5) 0.8393(5) 0.5761(4) 0.0319(14) Uani 1 1 d . . . . .
H13 H 0.1671 0.8673 0.5855 0.038 Uiso 1 1 calc R U . . .
C35 C 0.6421(4) 0.3073(5) 0.3052(4) 0.0250(13) Uani 1 1 d . . . . .
H35 H 0.7053 0.3318 0.3202 0.030 Uiso 1 1 calc R U . . .
C31 C 0.4456(5) 0.3126(5) 0.3073(4) 0.0327(15) Uani 1 1 d . . . . .
H31 H 0.3724 0.3412 0.3233 0.039 Uiso 1 1 calc R U . . .
C16 C -0.0835(5) 0.7580(5) 0.5466(4) 0.0290(13) Uani 1 1 d . . . . .
H16 H -0.1478 0.7311 0.5361 0.035 Uiso 1 1 calc R U . . .
C17 C -0.0150(6) 0.9734(5) 0.6455(4) 0.0342(15) Uani 1 1 d . . . . .
H17A H -0.0955 0.9937 0.6584 0.041 Uiso 1 1 calc R U . . .
H17B H 0.0170 1.0350 0.5967 0.041 Uiso 1 1 calc R U . . .
C34 C 0.6565(4) 0.2336(4) 0.2539(4) 0.0248(13) Uani 1 1 d . . . . .
H34 H 0.7296 0.2079 0.2342 0.030 Uiso 1 1 calc R U . . .
C33 C 0.5659(4) 0.1971(4) 0.2310(4) 0.0214(12) Uani 1 1 d . . . . .
C30 C 0.5362(4) 0.3456(4) 0.3347(4) 0.0219(12) Uani 1 1 d . . . . .
C28 C 0.4324(4) 0.4043(4) 0.4726(4) 0.0234(12) Uani 1 1 d . . . . .
H28 H 0.3736 0.3593 0.4876 0.028 Uiso 1 1 calc R U . . .
C18 C 0.0396(5) 0.9532(5) 0.7374(4) 0.0292(14) Uani 1 1 d . . . . .
C26 C 0.8472(5) 0.6120(5) 0.2926(4) 0.0289(13) Uani 1 1 d . . . . .
H26 H 0.9120 0.6265 0.3138 0.035 Uiso 1 1 calc R U . . .
C14 C -0.0023(5) 0.8812(4) 0.6045(4) 0.0266(13) Uani 1 1 d . . . . .
C25 C 0.7684(5) 0.5568(5) 0.3581(4) 0.0258(13) Uani 1 1 d . . . . .
H25 H 0.7807 0.5318 0.4236 0.031 Uiso 1 1 calc R U . . .
C12 C 0.1154(5) 0.7564(5) 0.5340(4) 0.0274(13) Uani 1 1 d . . . . .
H12 H 0.1877 0.7275 0.5158 0.033 Uiso 1 1 calc R U . . .
C15 C -0.0946(5) 0.8393(5) 0.5898(4) 0.0303(14) Uani 1 1 d . . . . .
H15 H -0.1669 0.8666 0.6097 0.036 Uiso 1 1 calc R U . . .
O14 O 0.7349(5) 0.8584(5) 0.3724(4) 0.0712(17) Uani 1 1 d . . . . .
H14 H 0.7917 0.8853 0.3395 0.107 Uiso 1 1 calc DR U . . .
C38 C 0.6779(9) 0.9299(8) 0.4273(7) 0.087(3) Uani 1 1 d . . . . .
H38A H 0.6686 1.0029 0.3847 0.130 Uiso 1 1 calc R U . . .
H38B H 0.7226 0.9286 0.4780 0.130 Uiso 1 1 calc R U . . .
H38C H 0.6047 0.9059 0.4558 0.130 Uiso 1 1 calc R U . . .
O13 O 0.3188(6) 0.0261(6) 0.2992(6) 0.081(3) Uani 0.75 1 d D . P . .
H13A H 0.3758 0.0388 0.2600 0.121 Uiso 0.75 1 calc R U P . .
C37 C 0.3415(10) -0.0759(9) 0.3750(7) 0.087(4) Uani 0.75 1 d D . P . .
H37A H 0.4049 -0.1183 0.3518 0.130 Uiso 0.75 1 calc R U P . .
H37B H 0.2757 -0.1162 0.3911 0.130 Uiso 0.75 1 calc R U P . .
H37C H 0.3588 -0.0604 0.4319 0.130 Uiso 0.75 1 calc R U P . .
O12 O -0.1897(7) 0.8065(8) 0.8393(7) 0.142(4) Uani 1 1 d G . . . .
H12A H -0.2331 0.8632 0.8153 0.213 Uiso 1 1 d DG U . . .
H12B H -0.1342 0.8306 0.8550 0.213 Uiso 1 1 d DG U . . .

loop_
_atom_site_aniso_label
_atom_site_aniso_U_11
_atom_site_aniso_U_22
_atom_site_aniso_U_33
_atom_site_aniso_U_23
_atom_site_aniso_U_13
_atom_site_aniso_U_12
Sr2 0.0159(3) 0.0218(3) 0.0191(3) -0.0070(2) 0.0045(2) -0.0060(2)
Sr1 0.0154(3) 0.0201(3) 0.0147(2) -0.0053(2) 0.00224(19) -0.0058(2)
O9 0.042(3) 0.057(3) 0.028(2) -0.007(2) 0.002(2) -0.021(2)
O3 0.058(3) 0.060(3) 0.034(2) -0.001(2) -0.012(2) -0.032(3)
O4 0.077(4) 0.051(3) 0.028(2) 0.000(2) -0.013(2) -0.037(3)
O11 0.116(6) 0.053(4) 0.123(6) 0.000(4) 0.072(5) 0.011(4)
O1 0.017(2) 0.028(2) 0.0222(18) -0.0028(17) 0.0039(15) -0.0110(17)
O6 0.019(2) 0.026(2) 0.028(2) -0.0045(17) 0.0094(16) -0.0079(17)
O5 0.0176(19) 0.019(2) 0.0251(19) -0.0037(16) 0.0039(15) -0.0027(16)
O2 0.020(2) 0.032(2) 0.0169(18) -0.0019(17) -0.0027(15) -0.0066(17)
O8 0.017(2) 0.031(2) 0.036(2) -0.0200(19) 0.0042(17) -0.0016(17)
O7 0.021(2) 0.034(2) 0.033(2) -0.0208(19) -0.0012(17) -0.0031(18)
O10 0.032(2) 0.044(3) 0.033(2) -0.023(2) -0.0033(18) 0.004(2)
N1 0.030(3) 0.018(2) 0.018(2) -0.0086(19) 0.0066(19) -0.012(2)
N2 0.024(2) 0.019(2) 0.025(2) -0.010(2) 0.0039(19) -0.010(2)
C2 0.018(3) 0.028(3) 0.018(2) -0.003(2) -0.003(2) -0.012(2)
C19 0.017(3) 0.025(3) 0.019(3) -0.006(2) 0.002(2) -0.004(2)
C3 0.014(3) 0.028(3) 0.027(3) -0.002(3) 0.004(2) -0.004(2)
C1 0.026(3) 0.024(3) 0.016(2) -0.009(2) 0.002(2) -0.013(2)
C4 0.023(3) 0.024(3) 0.025(3) -0.001(2) 0.001(2) -0.004(2)
C24 0.021(3) 0.014(3) 0.019(2) -0.006(2) 0.008(2) -0.005(2)
C7 0.019(3) 0.026(3) 0.015(2) -0.003(2) 0.001(2) -0.002(2)
C6 0.022(3) 0.022(3) 0.022(3) -0.006(2) 0.004(2) -0.003(2)
C5 0.024(3) 0.016(3) 0.018(2) -0.003(2) 0.006(2) -0.008(2)
C21 0.023(3) 0.012(3) 0.034(3) -0.003(2) 0.009(2) -0.005(2)
C8 0.023(3) 0.020(3) 0.015(2) -0.001(2) 0.005(2) -0.009(2)
C22 0.029(3) 0.026(3) 0.024(3) -0.005(3) 0.002(2) -0.002(3)
C29 0.020(3) 0.019(3) 0.026(3) -0.010(2) 0.002(2) -0.006(2)
C9 0.027(3) 0.019(3) 0.019(2) -0.007(2) 0.006(2) -0.009(2)
C11 0.028(3) 0.020(3) 0.017(3) -0.006(2) 0.002(2) -0.006(2)
C23 0.025(3) 0.029(3) 0.032(3) -0.007(3) 0.000(2) -0.006(3)
C20 0.032(3) 0.023(3) 0.039(3) -0.006(3) 0.012(3) -0.008(3)
C27 0.023(3) 0.021(3) 0.025(3) -0.015(2) 0.009(2) -0.008(2)
C36 0.025(3) 0.026(3) 0.018(3) -0.009(2) 0.004(2) -0.004(3)
C10 0.025(3) 0.017(3) 0.019(2) -0.007(2) 0.003(2) -0.009(2)
C32 0.023(3) 0.043(4) 0.042(3) -0.031(3) 0.003(3) -0.007(3)
C13 0.038(4) 0.030(4) 0.031(3) -0.009(3) -0.009(3) -0.012(3)
C35 0.018(3) 0.029(3) 0.030(3) -0.013(3) -0.002(2) -0.004(2)
C31 0.018(3) 0.041(4) 0.046(4) -0.028(3) 0.003(3) 0.002(3)
C16 0.034(3) 0.027(3) 0.030(3) -0.013(3) 0.001(3) -0.011(3)
C17 0.049(4) 0.024(3) 0.032(3) -0.012(3) -0.014(3) 0.006(3)
C34 0.018(3) 0.028(3) 0.030(3) -0.013(3) 0.004(2) -0.003(2)
C33 0.022(3) 0.020(3) 0.025(3) -0.012(2) 0.003(2) -0.002(2)
C30 0.023(3) 0.020(3) 0.024(3) -0.012(2) 0.006(2) -0.002(2)
C28 0.023(3) 0.021(3) 0.029(3) -0.012(2) 0.004(2) -0.009(2)
C18 0.034(3) 0.029(3) 0.027(3) -0.015(3) 0.004(3) -0.005(3)
C26 0.023(3) 0.030(3) 0.034(3) -0.010(3) 0.001(3) -0.006(3)
C14 0.039(4) 0.020(3) 0.024(3) -0.008(2) -0.008(3) -0.003(3)
C25 0.029(3) 0.030(3) 0.021(3) -0.009(2) 0.002(2) -0.010(3)
C12 0.031(3) 0.025(3) 0.029(3) -0.011(3) -0.001(3) -0.006(3)
C15 0.033(3) 0.034(4) 0.028(3) -0.017(3) 0.001(3) -0.004(3)
O14 0.084(4) 0.083(4) 0.046(3) -0.009(3) 0.001(3) -0.040(4)
C38 0.117(9) 0.077(7) 0.076(6) -0.026(6) -0.027(6) -0.017(6)
O13 0.061(5) 0.063(5) 0.099(6) -0.012(5) 0.043(5) -0.021(4)
C37 0.085(9) 0.121(13) 0.060(7) -0.039(8) 0.019(7) -0.032(9)
O12 0.076(5) 0.219(10) 0.187(9) -0.152(9) 0.048(5) -0.060(6)

loop_
_atom_type_symbol
_atom_type_description
_atom_type_scat_dispersion_real
_atom_type_scat_dispersion_imag
_atom_type_scat_source
C C 0.0033 0.0016 'International Tables Vol C Tables 4.2.6.8 and 6.1.1.4'
H H 0.0000 0.0000 'International Tables Vol C Tables 4.2.6.8 and 6.1.1.4'
N N 0.0061 0.0033 'International Tables Vol C Tables 4.2.6.8 and 6.1.1.4'
O O 0.0106 0.0060 'International Tables Vol C Tables 4.2.6.8 and 6.1.1.4'
Sr Sr -1.5307 3.2498 'International Tables Vol C Tables 4.2.6.8 and 6.1.1.4'

loop_
_geom_angle_atom_site_label_1
_geom_angle_atom_site_label_2
_geom_angle_atom_site_label_3
_geom_angle
_geom_angle_site_symmetry_1
_geom_angle_site_symmetry_3
_geom_angle_publ_flag
Sr1 Sr2 Sr2 107.699(18) 2_775 2_775 ?
O3 Sr2 Sr2 107.28(12) 1_654 2_775 ?
O3 Sr2 Sr1 92.52(10) 1_654 2_775 ?
O3 Sr2 O4 48.98(13) 1_654 1_654 ?
O3 Sr2 O6 85.43(14) 1_654 2_775 ?
O3 Sr2 O5 70.71(13) 1_654 2_775 ?
O3 Sr2 C19 75.64(15) 1_654 2_775 ?
O3 Sr2 C18 24.08(14) 1_654 1_654 ?
O4 Sr2 Sr2 101.99(12) 1_654 2_775 ?
O4 Sr2 Sr1 137.32(10) 1_654 2_775 ?
O4 Sr2 O6 107.88(15) 1_654 2_775 ?
O4 Sr2 O5 118.30(13) 1_654 2_775 ?
O4 Sr2 C19 114.05(15) 1_654 2_775 ?
O4 Sr2 C18 24.92(14) 1_654 1_654 ?
O11 Sr2 Sr2 119.53(12) . 2_775 ?
O11 Sr2 Sr1 105.60(18) . 2_775 ?
O11 Sr2 O3 120.1(2) . 1_654 ?
O11 Sr2 O4 84.7(2) . 1_654 ?
O11 Sr2 O6 152.27(16) . 2_775 ?
O11 Sr2 O5 145.81(19) . 2_775 ?
O11 Sr2 C19 161.2(2) . 2_775 ?
O11 Sr2 C18 103.7(2) . 1_654 ?
O6 Sr2 Sr2 37.46(9) . 2_775 ?
O6 Sr2 Sr2 34.86(7) 2_775 2_775 ?
O6 Sr2 Sr1 82.14(8) 2_775 2_775 ?
O6 Sr2 Sr1 130.72(9) . 2_775 ?
O6 Sr2 O3 125.44(14) . 1_654 ?
O6 Sr2 O4 91.13(13) . 1_654 ?
O6 Sr2 O11 83.09(15) . . ?
O6 Sr2 O6 72.32(13) . 2_775 ?
O6 Sr2 O5 118.61(11) . 2_775 ?
O6 Sr2 O5 48.52(10) 2_775 2_775 ?
O6 Sr2 O2 91.60(12) . 1_655 ?
O6 Sr2 O8 157.07(13) . 2_765 ?
O6 Sr2 C19 24.45(11) 2_775 2_775 ?
O6 Sr2 C19 96.06(13) . 2_775 ?
O6 Sr2 C18 96.49(14) 2_775 1_654 ?
O6 Sr2 C18 109.15(14) . 1_654 ?
O5 Sr2 Sr2 82.21(7) 2_775 2_775 ?
O5 Sr2 Sr1 40.26(8) 2_775 2_775 ?
O5 Sr2 C19 24.14(11) 2_775 2_775 ?
O5 Sr2 C18 94.00(14) 2_775 1_654 ?
O2 Sr2 Sr2 84.90(8) 1_655 2_775 ?
O2 Sr2 Sr1 42.07(8) 1_655 2_775 ?
O2 Sr2 O3 133.69(13) 1_655 1_654 ?
O2 Sr2 O4 171.65(15) 1_655 1_654 ?
O2 Sr2 O11 87.8(2) 1_655 . ?
O2 Sr2 O6 80.47(12) 1_655 2_775 ?
O2 Sr2 O5 66.94(11) 1_655 2_775 ?
O2 Sr2 C19 73.49(13) 1_655 2_775 ?
O2 Sr2 C18 157.18(14) 1_655 1_654 ?
O8 Sr2 Sr2 151.02(9) 2_765 2_775 ?
O8 Sr2 Sr1 43.47(8) 2_765 2_775 ?
O8 Sr2 O3 76.57(14) 2_765 1_654 ?
O8 Sr2 O4 101.60(14) 2_765 1_654 ?
O8 Sr2 O11 79.23(16) 2_765 . ?
O8 Sr2 O6 120.32(12) 2_765 2_775 ?
O8 Sr2 O5 71.87(11) 2_765 2_775 ?
O8 Sr2 O2 73.32(11) 2_765 1_655 ?
O8 Sr2 C19 96.01(13) 2_765 2_775 ?
O8 Sr2 C18 89.27(14) 2_765 1_654 ?
C19 Sr2 Sr2 58.82(9) 2_775 2_775 ?
C19 Sr2 Sr1 60.96(10) 2_775 2_775 ?
C18 Sr2 Sr2 105.60(11) 1_654 2_775 ?
C18 Sr2 Sr1 115.17(12) 1_654 2_775 ?
C18 Sr2 C19 94.36(15) 1_654 2_775 ?
Sr2 Sr1 Sr1 116.382(19) 2_775 2_675 ?
Sr2 Sr1 H9A 88.7 2_775 . ?
Sr2 Sr1 H9B 107.7 2_775 . ?
Sr1 Sr1 H9A 142.5 2_675 . ?
Sr1 Sr1 H9B 134.9 2_675 . ?
O9 Sr1 Sr2 104.65(10) . 2_775 ?
O9 Sr1 Sr1 131.77(10) . 2_675 ?
O9 Sr1 H9A 16.2 . . ?
O9 Sr1 H9B 16.2 . . ?
O9 Sr1 O1 157.51(13) . 2_675 ?
O9 Sr1 O2 144.62(13) . 2_675 ?
O9 Sr1 O8 86.48(13) . 1_565 ?
O9 Sr1 O7 81.94(14) . 1_565 ?
O9 Sr1 O10 116.72(15) . . ?
O9 Sr1 C1 163.40(14) . 2_675 ?
O9 Sr1 C36 82.65(15) . 1_565 ?
H9A Sr1 H9B 27.0 . . ?
O1 Sr1 Sr2 156.26(9) . 2_775 ?
O1 Sr1 Sr2 81.61(7) 2_675 2_775 ?
O1 Sr1 Sr1 40.49(8) . 2_675 ?
O1 Sr1 Sr1 34.99(7) 2_675 2_675 ?
O1 Sr1 O9 94.49(13) . . ?
O1 Sr1 H9A 153.3 2_675 . ?
O1 Sr1 H9A 109.1 . . ?
O1 Sr1 H9B 169.2 2_675 . ?
O1 Sr1 H9B 94.6 . . ?
O1 Sr1 O1 75.48(12) . 2_675 ?
O1 Sr1 O5 156.11(12) . . ?
O1 Sr1 O2 120.81(11) . 2_675 ?
O1 Sr1 O8 129.40(12) . 1_565 ?
O1 Sr1 O7 80.60(12) . 1_565 ?
O1 Sr1 O10 74.17(12) . . ?
O1 Sr1 C1 98.15(13) . 2_675 ?
O1 Sr1 C1 24.60(12) 2_675 2_675 ?
O1 Sr1 C36 105.29(14) . 1_565 ?
O1 Sr1 C36 80.77(13) 2_675 1_565 ?
O5 Sr1 Sr2 45.18(8) . 2_775 ?
O5 Sr1 Sr1 149.21(8) . 2_675 ?
O5 Sr1 O9 78.66(13) . . ?
O5 Sr1 H9A 68.2 . . ?
O5 Sr1 H9B 72.5 . . ?
O5 Sr1 O1 118.25(11) . 2_675 ?
O5 Sr1 O2 69.74(11) . 2_675 ?
O5 Sr1 O8 73.48(11) . 1_565 ?
O5 Sr1 O7 120.35(11) . 1_565 ?
O5 Sr1 O10 88.39(12) . . ?
O5 Sr1 C1 93.66(13) . 2_675 ?
O5 Sr1 C36 96.57(13) . 1_565 ?
O2 Sr1 Sr2 40.81(8) 2_675 2_775 ?
O2 Sr1 Sr1 81.90(8) 2_675 2_675 ?
O2 Sr1 H9A 129.3 2_675 . ?
O2 Sr1 H9B 142.3 2_675 . ?
O2 Sr1 O1 48.51(11) 2_675 2_675 ?
O2 Sr1 O8 69.90(11) 2_675 1_565 ?
O2 Sr1 O7 100.32(12) 2_675 1_565 ?
O2 Sr1 C1 23.96(12) 2_675 2_675 ?
O2 Sr1 C36 85.51(13) 2_675 1_565 ?
O8 Sr1 Sr2 40.51(7) 1_565 2_775 ?
O8 Sr1 Sr1 108.34(9) 1_565 2_675 ?
O8 Sr1 H9A 72.0 1_565 . ?
O8 Sr1 H9B 98.9 1_565 . ?
O8 Sr1 O1 84.75(11) 1_565 2_675 ?
O8 Sr1 C1 77.19(12) 1_565 2_675 ?
O8 Sr1 C36 24.59(13) 1_565 1_565 ?
O7 Sr1 Sr2 88.19(8) 1_565 2_775 ?
O7 Sr1 Sr1 75.41(8) 1_565 2_675 ?
O7 Sr1 H9A 78.2 1_565 . ?
O7 Sr1 H9B 97.9 1_565 . ?
O7 Sr1 O1 76.63(11) 1_565 2_675 ?
O7 Sr1 O8 49.37(11) 1_565 1_565 ?
O7 Sr1 C1 89.52(13) 1_565 2_675 ?
O7 Sr1 C36 24.81(12) 1_565 1_565 ?
O10 Sr1 Sr2 108.29(9) . 2_775 ?
O10 Sr1 Sr1 74.12(10) . 2_675 ?
O10 Sr1 H9A 126.3 . . ?
O10 Sr1 H9B 101.1 . . ?
O10 Sr1 O1 80.38(12) . 2_675 ?
O10 Sr1 O2 78.64(12) . 2_675 ?
O10 Sr1 O8 147.49(12) . 1_565 ?
O10 Sr1 O7 149.35(13) . 1_565 ?
O10 Sr1 C1 77.32(13) . 2_675 ?
O10 Sr1 C36 160.62(14) . 1_565 ?
C1 Sr1 Sr2 60.65(10) 2_675 2_775 ?
C1 Sr1 Sr1 58.27(10) 2_675 2_675 ?
C1 Sr1 H9A 147.5 2_675 . ?
C1 Sr1 H9B 166.2 2_675 . ?
C36 Sr1 Sr2 64.31(10) 1_565 2_775 ?
C36 Sr1 Sr1 92.79(11) 1_565 2_675 ?
C36 Sr1 H9A 72.6 1_565 . ?
C36 Sr1 H9B 98.3 1_565 . ?
C36 Sr1 C1 83.66(13) 1_565 2_675 ?
Sr1 O9 H9A 109.6 . . ?
Sr1 O9 H9B 109.4 . . ?
H9A O9 H9B 104.4 . . ?
C18 O3 Sr2 95.5(4) . 1_456 ?
C18 O4 Sr2 93.8(4) . 1_456 ?
Sr2 O11 H11A 127.3 . . ?
Sr2 O11 H11B 128.5 . . ?
H11A O11 H11B 104.2 . . ?
Sr1 O1 Sr1 104.52(12) . 2_675 ?
C1 O1 Sr1 89.3(3) . 2_675 ?
C1 O1 Sr1 153.0(3) . . ?
Sr2 O6 Sr2 107.68(13) . 2_775 ?
C19 O6 Sr2 152.5(3) . . ?
C19 O6 Sr2 95.8(3) . 2_775 ?
Sr1 O5 Sr2 94.56(12) . 2_775 ?
C19 O5 Sr2 93.1(3) . 2_775 ?
C19 O5 Sr1 142.2(3) . . ?
Sr2 O2 Sr1 97.13(11) 1_455 2_675 ?
C1 O2 Sr2 136.5(3) . 1_455 ?
C1 O2 Sr1 98.9(3) . 2_675 ?
Sr2 O8 Sr1 96.02(11) 2_765 1_545 ?
C36 O8 Sr2 159.8(4) . 2_765 ?
C36 O8 Sr1 94.0(3) . 1_545 ?
C36 O7 Sr1 94.8(3) . 1_545 ?
Sr1 O10 H10A 110.0 . . ?
Sr1 O10 H10B 109.5 . . ?
H10A O10 H10B 104.1 . . ?
C8 N1 C11 128.6(4) . . ?
C10 N1 C8 107.1(4) 2_566 . ?
C10 N1 C11 122.8(4) 2_566 . ?
C29 N2 C24 130.4(4) . . ?
C27 N2 C24 121.4(4) . . ?
C27 N2 C29 106.9(4) . . ?
C3 C2 C1 123.4(5) . . ?
C7 C2 C3 118.8(5) . . ?
C7 C2 C1 117.7(5) . . ?
O6 C19 Sr2 59.7(3) . 2_775 ?
O6 C19 C20 118.2(5) . . ?
O5 C19 Sr2 62.8(3) . 2_775 ?
O5 C19 O6 122.2(5) . . ?
O5 C19 C20 119.6(5) . . ?
C20 C19 Sr2 173.1(4) . 2_775 ?
C2 C3 H3 119.8 . . ?
C4 C3 C2 120.4(5) . . ?
C4 C3 H3 119.8 . . ?
O1 C1 Sr1 66.1(3) . 2_675 ?
O1 C1 C2 119.7(5) . . ?
O2 C1 Sr1 57.2(3) . 2_675 ?
O2 C1 O1 123.0(5) . . ?
O2 C1 C2 117.3(5) . . ?
C2 C1 Sr1 173.5(4) . 2_675 ?
C3 C4 H4 119.5 . . ?
C3 C4 C5 120.9(5) . . ?
C5 C4 H4 119.5 . . ?
C23 C24 N2 120.7(5) . . ?
C25 C24 N2 119.9(5) . . ?
C25 C24 C23 119.4(5) . . ?
C2 C7 H7 119.7 . . ?
C2 C7 C6 120.5(5) . . ?
C6 C7 H7 119.7 . . ?
C7 C6 H6 120.0 . . ?
C5 C6 C7 120.0(5) . . ?
C5 C6 H6 120.0 . . ?
C4 C5 C6 119.2(5) . . ?
C4 C5 C8 121.3(5) . . ?
C6 C5 C8 119.1(5) . . ?
C22 C21 C20 120.0(5) . . ?
C26 C21 C22 118.4(5) . . ?
C26 C21 C20 121.7(5) . . ?
N1 C8 C5 122.5(5) . . ?
C9 C8 N1 109.2(4) . . ?
C9 C8 C5 126.6(5) . . ?
C21 C22 H22 119.7 . . ?
C21 C22 C23 120.6(5) . . ?
C23 C22 H22 119.7 . . ?
N2 C29 C30 124.4(4) . . ?
C28 C29 N2 110.2(4) . . ?
C28 C29 C30 124.8(5) . . ?
C8 C9 H9 126.7 . . ?
C8 C9 C10 106.5(4) . . ?
C10 C9 H9 126.7 . . ?
C16 C11 N1 119.5(5) . . ?
C12 C11 N1 120.3(5) . . ?
C12 C11 C16 120.1(5) . . ?
C24 C23 C22 119.4(5) . . ?
C24 C23 H23 120.3 . . ?
C22 C23 H23 120.3 . . ?
C19 C20 H20A 108.8 . . ?
C19 C20 H20B 108.8 . . ?
C21 C20 C19 113.7(5) . . ?
C21 C20 H20A 108.8 . . ?
C21 C20 H20B 108.8 . . ?
H20A C20 H20B 107.7 . . ?
N2 C27 C28 143.0(5) . 2_666 ?
C27 C27 N2 107.9(5) 2_666 . ?
C27 C27 C28 109.1(5) 2_666 2_666 ?
O8 C36 Sr1 61.4(3) . 1_545 ?
O8 C36 O7 121.6(5) . . ?
O8 C36 C33 119.4(5) . . ?
O7 C36 Sr1 60.4(3) . 1_545 ?
O7 C36 C33 118.9(5) . . ?
C33 C36 Sr1 174.5(4) . 1_545 ?
N1 C10 C9 142.8(5) 2_566 . ?
C10 C10 N1 108.1(5) 2_566 2_566 ?
C10 C10 C9 109.1(6) 2_566 . ?
C31 C32 H32 119.4 . . ?
C33 C32 H32 119.4 . . ?
C33 C32 C31 121.2(5) . . ?
C14 C13 H13 119.6 . . ?
C14 C13 C12 120.8(5) . . ?
C12 C13 H13 119.6 . . ?
C34 C35 H35 119.7 . . ?
C30 C35 H35 119.7 . . ?
C30 C35 C34 120.5(5) . . ?
C32 C31 H31 119.8 . . ?
C32 C31 C30 120.5(5) . . ?
C30 C31 H31 119.8 . . ?
C11 C16 H16 120.2 . . ?
C11 C16 C15 119.6(5) . . ?
C15 C16 H16 120.2 . . ?
H17A C17 H17B 107.5 . . ?
C18 C17 H17A 108.4 . . ?
C18 C17 H17B 108.4 . . ?
C14 C17 H17A 108.4 . . ?
C14 C17 H17B 108.4 . . ?
C14 C17 C18 115.4(5) . . ?
C35 C34 H34 119.6 . . ?
C33 C34 C35 120.8(5) . . ?
C33 C34 H34 119.6 . . ?
C32 C33 C36 121.2(5) . . ?
C32 C33 C34 118.5(5) . . ?
C34 C33 C36 120.3(5) . . ?
C35 C30 C29 122.7(5) . . ?
C35 C30 C31 118.3(5) . . ?
C31 C30 C29 118.8(5) . . ?
C29 C28 C27 105.9(5) . 2_666 ?
C29 C28 H28 127.1 . . ?
C27 C28 H28 127.1 2_666 . ?
O3 C18 Sr2 60.5(3) . 1_456 ?
O3 C18 O4 121.7(6) . . ?
O3 C18 C17 118.6(6) . . ?
O4 C18 Sr2 61.2(3) . 1_456 ?
O4 C18 C17 119.6(5) . . ?
C17 C18 Sr2 173.7(4) . 1_456 ?
C21 C26 H26 119.4 . . ?
C25 C26 C21 121.2(5) . . ?
C25 C26 H26 119.4 . . ?
C13 C14 C17 120.4(5) . . ?
C15 C14 C13 118.5(5) . . ?
C15 C14 C17 121.0(5) . . ?
C24 C25 H25 119.5 . . ?
C26 C25 C24 121.0(5) . . ?
C26 C25 H25 119.5 . . ?
C11 C12 C13 119.6(5) . . ?
C11 C12 H12 120.2 . . ?
C13 C12 H12 120.2 . . ?
C16 C15 H15 119.3 . . ?
C14 C15 C16 121.3(6) . . ?
C14 C15 H15 119.3 . . ?
C38 O14 H14 109.5 . . ?
O14 C38 H38A 109.5 . . ?
O14 C38 H38B 109.5 . . ?
O14 C38 H38C 109.5 . . ?
H38A C38 H38B 109.5 . . ?
H38A C38 H38C 109.5 . . ?
H38B C38 H38C 109.5 . . ?
C37 O13 H13A 109.5 . . ?
O13 C37 H37A 109.5 . . ?
O13 C37 H37B 109.5 . . ?
O13 C37 H37C 109.5 . . ?
H37A C37 H37B 109.5 . . ?
H37A C37 H37C 109.5 . . ?
H37B C37 H37C 109.5 . . ?
H12A O12 H12B 104.5 . . ?

loop_
_geom_bond_atom_site_label_1
_geom_bond_atom_site_label_2
_geom_bond_distance
_geom_bond_site_symmetry_2
_geom_bond_publ_flag
Sr2 Sr2 4.1587(9) 2_775 ?
Sr2 Sr1 3.8282(7) 2_775 ?
Sr2 O3 2.606(4) 1_654 ?
Sr2 O4 2.620(4) 1_654 ?
Sr2 O11 2.555(6) . ?
Sr2 O6 2.495(3) . ?
Sr2 O6 2.655(4) 2_775 ?
Sr2 O5 2.724(4) 2_775 ?
Sr2 O2 2.521(3) 1_655 ?
Sr2 O8 2.501(3) 2_765 ?
Sr2 C19 3.059(6) 2_775 ?
Sr2 C18 2.982(6) 1_654 ?
Sr1 Sr2 3.8282(7) 2_775 ?
Sr1 Sr1 4.1426(10) 2_675 ?
Sr1 O9 2.544(4) . ?
Sr1 H9A 2.9536 . ?
Sr1 H9B 2.9506 . ?
Sr1 O1 2.454(3) . ?
Sr1 O1 2.779(4) 2_675 ?
Sr1 O5 2.482(4) . ?
Sr1 O2 2.585(3) 2_675 ?
Sr1 O8 2.648(4) 1_565 ?
Sr1 O7 2.626(4) 1_565 ?
Sr1 O10 2.578(4) . ?
Sr1 C1 3.039(5) 2_675 ?
Sr1 C36 3.009(5) 1_565 ?
O9 H9A 0.8732 . ?
O9 H9B 0.8732 . ?
O3 Sr2 2.606(4) 1_456 ?
O3 C18 1.222(7) . ?
O4 Sr2 2.620(4) 1_456 ?
O4 C18 1.259(7) . ?
O11 H11A 1.0643 . ?
O11 H11B 1.0639 . ?
O1 Sr1 2.779(4) 2_675 ?
O1 C1 1.265(6) . ?
O6 Sr2 2.655(4) 2_775 ?
O6 C19 1.273(6) . ?
O5 Sr2 2.724(4) 2_775 ?
O5 C19 1.253(6) . ?
O2 Sr2 2.521(3) 1_455 ?
O2 Sr1 2.585(3) 2_675 ?
O2 C1 1.249(6) . ?
O8 Sr2 2.501(3) 2_765 ?
O8 Sr1 2.648(4) 1_545 ?
O8 C36 1.256(6) . ?
O7 Sr1 2.626(4) 1_545 ?
O7 C36 1.267(6) . ?
O10 H10A 0.8779 . ?
O10 H10B 0.8781 . ?
N1 C8 1.402(6) . ?
N1 C11 1.432(6) . ?
N1 C10 1.386(6) 2_566 ?
N2 C24 1.424(6) . ?
N2 C29 1.396(6) . ?
N2 C27 1.391(6) . ?
C2 C3 1.400(8) . ?
C2 C1 1.482(7) . ?
C2 C7 1.399(7) . ?
C19 Sr2 3.058(6) 2_775 ?
C19 C20 1.520(8) . ?
C3 H3 0.9500 . ?
C3 C4 1.383(7) . ?
C1 Sr1 3.039(5) 2_675 ?
C4 H4 0.9500 . ?
C4 C5 1.393(7) . ?
C24 C23 1.384(7) . ?
C24 C25 1.372(7) . ?
C7 H7 0.9500 . ?
C7 C6 1.400(7) . ?
C6 H6 0.9500 . ?
C6 C5 1.395(7) . ?
C5 C8 1.450(7) . ?
C21 C22 1.383(8) . ?
C21 C20 1.508(7) . ?
C21 C26 1.382(8) . ?
C8 C9 1.369(7) . ?
C22 H22 0.9500 . ?
C22 C23 1.411(7) . ?
C29 C30 1.466(7) . ?
C29 C28 1.376(7) . ?
C9 H9 0.9500 . ?
C9 C10 1.406(7) . ?
C11 C16 1.386(8) . ?
C11 C12 1.386(7) . ?
C23 H23 0.9500 . ?
C20 H20A 0.9900 . ?
C20 H20B 0.9900 . ?
C27 C27 1.386(10) 2_666 ?
C27 C28 1.410(7) 2_666 ?
C36 Sr1 3.009(5) 1_545 ?
C36 C33 1.491(7) . ?
C10 N1 1.386(6) 2_566 ?
C10 C10 1.369(10) 2_566 ?
C32 H32 0.9500 . ?
C32 C31 1.378(8) . ?
C32 C33 1.375(7) . ?
C13 H13 0.9500 . ?
C13 C14 1.390(8) . ?
C13 C12 1.397(8) . ?
C35 H35 0.9500 . ?
C35 C34 1.386(7) . ?
C35 C30 1.385(7) . ?
C31 H31 0.9500 . ?
C31 C30 1.388(8) . ?
C16 H16 0.9500 . ?
C16 C15 1.390(8) . ?
C17 H17A 0.9900 . ?
C17 H17B 0.9900 . ?
C17 C18 1.532(8) . ?
C17 C14 1.499(8) . ?
C34 H34 0.9500 . ?
C34 C33 1.379(7) . ?
C28 C27 1.410(7) 2_666 ?
C28 H28 0.9500 . ?
C18 Sr2 2.982(6) 1_456 ?
C26 H26 0.9500 . ?
C26 C25 1.371(7) . ?
C14 C15 1.384(8) . ?
C25 H25 0.9500 . ?
C12 H12 0.9500 . ?
C15 H15 0.9500 . ?
O14 H14 0.8400 . ?
O14 C38 1.475(10) . ?
C38 H38A 0.9800 . ?
C38 H38B 0.9800 . ?
C38 H38C 0.9800 . ?
O13 H13A 0.8400 . ?
O13 C37 1.489(8) . ?
C37 H37A 0.9800 . ?
C37 H37B 0.9800 . ?
C37 H37C 0.9800 . ?
O12 H12A 0.8695 . ?
O12 H12B 0.8697 . ?

loop_
_geom_torsion_atom_site_label_1
_geom_torsion_atom_site_label_2
_geom_torsion_atom_site_label_3
_geom_torsion_atom_site_label_4
_geom_torsion
_geom_torsion_site_symmetry_1
_geom_torsion_site_symmetry_2
_geom_torsion_site_symmetry_3
_geom_torsion_site_symmetry_4
_geom_torsion_publ_flag
Sr2 O3 C18 O4 -2.5(7) 1_456 . . . ?
Sr2 O3 C18 C17 172.9(4) 1_456 . . . ?
Sr2 O4 C18 O3 2.5(7) 1_456 . . . ?
Sr2 O4 C18 C17 -172.9(5) 1_456 . . . ?
Sr2 O6 C19 Sr2 -149.2(8) . . . 2_775 ?
Sr2 O6 C19 O5 6.4(5) 2_775 . . . ?
Sr2 O6 C19 O5 -142.8(6) . . . . ?
Sr2 O6 C19 C20 38.3(10) . . . . ?
Sr2 O6 C19 C20 -172.5(4) 2_775 . . . ?
Sr2 O5 C19 O6 -6.3(5) 2_775 . . . ?
Sr2 O5 C19 C20 172.6(4) 2_775 . . . ?
Sr2 O2 C1 Sr1 110.3(4) 1_455 . . 2_675 ?
Sr2 O2 C1 O1 104.7(6) 1_455 . . . ?
Sr2 O2 C1 C2 -73.5(6) 1_455 . . . ?
Sr2 O8 C36 Sr1 119.8(10) 2_765 . . 1_545 ?
Sr2 O8 C36 O7 115.4(9) 2_765 . . . ?
Sr2 O8 C36 C33 -66.4(12) 2_765 . . . ?
Sr1 O1 C1 Sr1 121.9(8) . . . 2_675 ?
Sr1 O1 C1 O2 5.1(5) 2_675 . . . ?
Sr1 O1 C1 O2 127.0(6) . . . . ?
Sr1 O1 C1 C2 -54.8(10) . . . . ?
Sr1 O1 C1 C2 -176.6(4) 2_675 . . . ?
Sr1 O5 C19 Sr2 101.5(5) . . . 2_775 ?
Sr1 O5 C19 O6 95.2(7) . . . . ?
Sr1 O5 C19 C20 -85.9(7) . . . . ?
Sr1 O2 C1 O1 -5.6(5) 2_675 . . . ?
Sr1 O2 C1 C2 176.2(4) 2_675 . . . ?
Sr1 O8 C36 O7 -4.4(5) 1_545 . . . ?
Sr1 O8 C36 C33 173.8(4) 1_545 . . . ?
Sr1 O7 C36 O8 4.5(6) 1_545 . . . ?
Sr1 O7 C36 C33 -173.7(4) 1_545 . . . ?
O6 C19 C20 C21 169.5(5) . . . . ?
O5 C19 C20 C21 -9.4(8) . . . . ?
O8 C36 C33 C32 -179.5(5) . . . . ?
O8 C36 C33 C34 -0.8(8) . . . . ?
O7 C36 C33 C32 -1.2(8) . . . . ?
O7 C36 C33 C34 177.4(5) . . . . ?
N1 C8 C9 C10 -0.5(6) . . . . ?
N1 C11 C16 C15 176.5(5) . . . . ?
N1 C11 C12 C13 -177.5(5) . . . . ?
N2 C24 C23 C22 176.0(5) . . . . ?
N2 C24 C25 C26 -175.1(5) . . . . ?
N2 C29 C30 C35 32.0(9) . . . . ?
N2 C29 C30 C31 -152.0(6) . . . . ?
N2 C29 C28 C27 0.8(6) . . . 2_666 ?
C2 C3 C4 C5 -0.8(8) . . . . ?
C2 C7 C6 C5 -2.4(8) . . . . ?
C3 C2 C1 O1 -23.7(8) . . . . ?
C3 C2 C1 O2 154.6(5) . . . . ?
C3 C2 C7 C6 -1.5(8) . . . . ?
C3 C4 C5 C6 -3.2(8) . . . . ?
C3 C4 C5 C8 169.2(5) . . . . ?
C1 C2 C3 C4 -173.1(5) . . . . ?
C1 C2 C7 C6 174.9(5) . . . . ?
C4 C5 C8 N1 145.9(5) . . . . ?
C4 C5 C8 C9 -50.7(8) . . . . ?
C24 N2 C29 C30 21.2(9) . . . . ?
C24 N2 C29 C28 -167.0(5) . . . . ?
C24 N2 C27 C27 167.6(6) . . . 2_666 ?
C24 N2 C27 C28 -10.5(11) . . . 2_666 ?
C7 C2 C3 C4 3.1(8) . . . . ?
C7 C2 C1 O1 160.0(5) . . . . ?
C7 C2 C1 O2 -21.7(7) . . . . ?
C7 C6 C5 C4 4.8(8) . . . . ?
C7 C6 C5 C8 -167.8(5) . . . . ?
C6 C5 C8 N1 -41.7(8) . . . . ?
C6 C5 C8 C9 121.7(6) . . . . ?
C5 C8 C9 C10 -165.8(5) . . . . ?
C21 C22 C23 C24 0.0(9) . . . . ?
C21 C26 C25 C24 -1.9(9) . . . . ?
C8 N1 C11 C16 148.2(5) . . . . ?
C8 N1 C11 C12 -35.0(8) . . . . ?
C8 C9 C10 N1 179.4(7) . . . 2_566 ?
C8 C9 C10 C10 1.0(8) . . . 2_566 ?
C22 C21 C20 C19 88.0(7) . . . . ?
C22 C21 C26 C25 -0.1(9) . . . . ?
C29 N2 C24 C23 38.0(8) . . . . ?
C29 N2 C24 C25 -144.0(6) . . . . ?
C29 N2 C27 C27 -0.7(8) . . . 2_666 ?
C29 N2 C27 C28 -178.8(8) . . . 2_666 ?
C11 N1 C8 C5 -28.0(8) . . . . ?
C11 N1 C8 C9 166.1(5) . . . . ?
C11 C16 C15 C14 1.1(9) . . . . ?
C23 C24 C25 C26 2.9(8) . . . . ?
C20 C21 C22 C23 -178.7(5) . . . . ?
C20 C21 C26 C25 179.6(5) . . . . ?
C27 N2 C24 C23 -127.2(6) . . . . ?
C27 N2 C24 C25 50.7(7) . . . . ?
C27 N2 C29 C30 -171.9(5) . . . . ?
C27 N2 C29 C28 -0.1(6) . . . . ?
C10 N1 C8 C5 165.9(5) 2_566 . . . ?
C10 N1 C8 C9 -0.1(6) 2_566 . . . ?
C10 N1 C11 C16 -47.6(7) 2_566 . . . ?
C10 N1 C11 C12 129.2(6) 2_566 . . . ?
C32 C31 C30 C29 -172.3(6) . . . . ?
C32 C31 C30 C35 3.9(9) . . . . ?
C13 C14 C15 C16 -0.8(9) . . . . ?
C35 C34 C33 C36 -176.1(5) . . . . ?
C35 C34 C33 C32 2.5(9) . . . . ?
C31 C32 C33 C36 176.7(6) . . . . ?
C31 C32 C33 C34 -2.0(9) . . . . ?
C16 C11 C12 C13 -0.7(8) . . . . ?
C17 C14 C15 C16 176.1(5) . . . . ?
C34 C35 C30 C29 172.7(5) . . . . ?
C34 C35 C30 C31 -3.4(8) . . . . ?
C33 C32 C31 C30 -1.3(10) . . . . ?
C30 C29 C28 C27 172.6(5) . . . 2_666 ?
C30 C35 C34 C33 0.1(9) . . . . ?
C28 C29 C30 C35 -138.6(6) . . . . ?
C28 C29 C30 C31 37.4(9) . . . . ?
C18 C17 C14 C13 -60.8(8) . . . . ?
C18 C17 C14 C15 122.4(6) . . . . ?
C26 C21 C22 C23 1.1(8) . . . . ?
C26 C21 C20 C19 -91.8(7) . . . . ?
C14 C13 C12 C11 1.0(9) . . . . ?
C14 C17 C18 O3 130.0(6) . . . . ?
C14 C17 C18 O4 -54.5(8) . . . . ?
C25 C24 C23 C22 -2.0(8) . . . . ?
C12 C11 C16 C15 -0.3(8) . . . . ?
C12 C13 C14 C17 -177.2(5) . . . . ?
C12 C13 C14 C15 -0.3(9) . . . . ?

loop_
_smtbx_masks_void_nr
_smtbx_masks_void_average_x
_smtbx_masks_void_average_y
_smtbx_masks_void_average_z
_smtbx_masks_void_volume
_smtbx_masks_void_count_electrons
_smtbx_masks_void_content
1 0.019 0.500 0.000 397.4 136.7 '7 CH3OH'
